data_7110999
loop_
_publ_author_name
'Davies, John E.'
'Hope-Weeks, Louisa J.'
'Mays, Martin J.'
'Raithby, Paul R.'

_publ_section_title
;
 The formation of sulfur macrocycles containing dialkyne units
;
_journal_issue 15
_journal_name_full 'Chemical Communications'
_journal_page_first 1411
_journal_paper_doi 10.1039/b003720f
_journal_year 2000
_chemical_formula_sum 'C21 H12 Co4 O11 S3'
_chemical_formula_weight 772.21
_chemical_name_systematic
; 
 ? 
;
_space_group_IT_number 2
_symmetry_cell_setting triclinic
_symmetry_space_group_name_Hall '-P 1'
_symmetry_space_group_name_H-M 'P -1'
_atom_sites_solution_hydrogens geom
_atom_sites_solution_primary direct
_atom_sites_solution_secondary difmap
_audit_creation_method SHELXL
_cell_angle_alpha 97.388(2)
_cell_angle_beta 93.166(2)
_cell_angle_gamma 96.499(2)
_cell_formula_units_Z 2
_cell_length_a 10.3957(3)
_cell_length_b 10.4236(3)
_cell_length_c 12.7370(3)
_cell_measurement_temperature 180(2)
_cell_volume 1356.52(6)
_computing_structure_refinement 'SHELXL-93 (Sheldrick, 1993)'
_computing_structure_solution teXsan
_diffrn_ambient_temperature 180(2)
_diffrn_measurement_device NoniusKappaCCD
_diffrn_radiation_monochromator graphite
_diffrn_radiation_source 'fine-focus sealed tube'
_diffrn_radiation_type MoK\a
_diffrn_radiation_wavelength 0.71069
_diffrn_reflns_av_R_equivalents 0.0263
_diffrn_reflns_av_sigmaI/netI 0.0401
_diffrn_reflns_limit_h_max 13
_diffrn_reflns_limit_h_min -13
_diffrn_reflns_limit_k_max 13
_diffrn_reflns_limit_k_min -13
_diffrn_reflns_limit_l_max 13
_diffrn_reflns_limit_l_min -16
_diffrn_reflns_number 10450
_diffrn_reflns_theta_max 27.47
_diffrn_reflns_theta_min 1.62
_exptl_absorpt_coefficient_mu 2.690
_exptl_crystal_colour dark
_exptl_crystal_density_diffrn 1.891
_exptl_crystal_F_000 764
_exptl_crystal_size_max 0.23
_exptl_crystal_size_mid 0.18
_exptl_crystal_size_min 0.07
_refine_diff_density_max 0.671
_refine_diff_density_min -1.035
_refine_diff_density_rms 0.305
_refine_ls_extinction_method none
_refine_ls_goodness_of_fit_all 1.207
_refine_ls_goodness_of_fit_obs 0.879
_refine_ls_matrix_type full
_refine_ls_number_parameters 352
_refine_ls_number_reflns 6217
_refine_ls_number_restraints 0
_refine_ls_restrained_S_all 1.207
_refine_ls_restrained_S_obs 0.879
_refine_ls_R_factor_all 0.0364
_refine_ls_R_factor_obs 0.0253
_refine_ls_shift/esd_max 0.001
_refine_ls_shift/esd_mean 0.000
_refine_ls_structure_factor_coef Fsqd
_refine_ls_weighting_details 'w=1/[\s^2^(Fo^2^)+(0.0612P)^2^+0.0190P] where P=(Fo^2^+2Fc^2^)/3'
_refine_ls_weighting_scheme calc
_refine_ls_wR_factor_all 0.1086
_refine_ls_wR_factor_obs 0.0736
_reflns_number_observed 5422
_reflns_number_total 6217
_reflns_observed_criterion >2sigma(I)
_cod_data_source_file b003720fsup1.cif
_cod_data_source_block complex1a
_cod_depositor_comments
;
The following automatic conversions were performed:

'_symmetry_cell_setting' value 'Triclinic' changed to 'triclinic'
according to /home/saulius/struct/CIF-dictionaries/cif_core.dic
dictionary named 'cif_core.dic' version 2.4.2 from 2011-04-26.

Automatic conversion script
Id: cif_fix_values 1891 2012-01-12 08:04:46Z andrius 

The following automatic conversions were performed:

'_refine_ls_weighting_scheme' value 'calc
w=1/[\s^2^(Fo^2^)+(0.0612P)^2^+0.0190P] where P=(Fo^2^+2Fc^2^)/3' was
changed to 'calc'. New tag '_refine_ls_weighting_details' was
created. The value of the new tag was set to
'w=1/[\s^2^(Fo^2^)+(0.0612P)^2^+0.0190P] where P=(Fo^2^+2Fc^2^)/3'.

Automatic conversion script
Id: cif_fix_values 3143 2015-03-26 13:38:13Z robertas 
;
_cod_original_sg_symbol_H-M P-1
_cod_database_code 7110999

loop_
_symmetry_equiv_pos_as_xyz
'x, y, z'
'-x, -y, -z'

loop_
_atom_site_aniso_label
_atom_site_aniso_U_11
_atom_site_aniso_U_22
_atom_site_aniso_U_33
_atom_site_aniso_U_23
_atom_site_aniso_U_13
_atom_site_aniso_U_12
Co1 0.0215(2) 0.0254(2) 0.0195(2) 0.00021(13) 0.00289(13) 0.00386(14)
Co2 0.0236(2) 0.0204(2) 0.0245(2) 0.00490(13) 0.00178(14) 0.00256(14)
Co3 0.0266(2) 0.0209(2) 0.0215(2) 0.00428(13) 0.00324(14) 0.00815(14)
Co4 0.0205(2) 0.0306(2) 0.0232(2) -0.00013(14) -0.00109(14) 0.01032(15)
S1 0.0273(4) 0.0243(3) 0.0319(3) -0.0010(3) 0.0004(3) -0.0031(3)
S2 0.0267(4) 0.0246(3) 0.0260(3) 0.0037(2) 0.0048(3) 0.0037(3)
S3 0.0268(4) 0.0251(3) 0.0301(3) -0.0005(2) 0.0058(3) 0.0086(3)
O1 0.0263(13) 0.0544(14) 0.0548(14) -0.0012(11) 0.0074(10) 0.0020(10)
C1 0.031(2) 0.0341(15) 0.0300(14) -0.0015(11) 0.0054(12) 0.0060(12)
O2 0.063(2) 0.0554(14) 0.0230(11) 0.0059(9) -0.0064(10) 0.0009(12)
C2 0.034(2) 0.0293(14) 0.0279(14) 0.0009(11) 0.0057(12) 0.0030(12)
O3 0.064(2) 0.0296(12) 0.0565(15) 0.0004(10) -0.0105(12) 0.0142(11)
C3 0.031(2) 0.034(2) 0.0257(13) -0.0017(11) -0.0012(11) 0.0110(12)
O4 0.042(2) 0.066(2) 0.092(2) 0.032(2) -0.0183(14) -0.0241(13)
C4 0.033(2) 0.035(2) 0.043(2) 0.0143(13) -0.0019(13) -0.0012(13)
O5 0.057(2) 0.0561(14) 0.0437(13) 0.0202(11) -0.0103(11) 0.0141(12)
C5 0.032(2) 0.0294(14) 0.039(2) 0.0091(12) 0.0034(12) 0.0060(12)
O6 0.065(2) 0.0392(12) 0.0545(14) 0.0002(11) 0.0254(13) 0.0165(12)
C6 0.040(2) 0.0228(13) 0.0354(15) 0.0074(11) 0.0066(13) 0.0045(12)
O7 0.078(2) 0.0256(11) 0.0563(14) -0.0054(10) 0.0088(13) 0.0070(11)
C7 0.041(2) 0.0264(14) 0.0350(15) 0.0082(11) 0.0065(12) 0.0081(12)
O8 0.065(2) 0.076(2) 0.0339(12) 0.0256(12) 0.0043(11) 0.0312(14)
C8 0.041(2) 0.0338(15) 0.0323(14) 0.0094(12) 0.0088(12) 0.0172(13)
O9 0.049(2) 0.0588(15) 0.0473(13) -0.0189(11) -0.0074(11) 0.0295(12)
C9 0.025(2) 0.043(2) 0.0323(14) -0.0019(12) -0.0058(11) 0.0143(12)
O10 0.0394(14) 0.065(2) 0.0446(13) 0.0088(12) -0.0022(10) -0.0154(12)
C10 0.025(2) 0.048(2) 0.0277(13) -0.0015(12) -0.0042(11) 0.0091(13)
O11 0.076(2) 0.061(2) 0.0433(14) 0.0051(12) -0.0280(13) 0.0166(14)
C11 0.040(2) 0.038(2) 0.035(2) 0.0019(12) -0.0048(13) 0.0134(13)
C12 0.0198(12) 0.0172(11) 0.0230(11) 0.0009(9) 0.0040(9) 0.0034(9)
C13 0.0205(13) 0.0188(11) 0.0206(11) 0.0017(9) 0.0017(9) 0.0036(9)
C14 0.0230(14) 0.0301(13) 0.0256(12) 0.0042(10) -0.0024(10) 0.0007(11)
C15 0.0202(14) 0.044(2) 0.0339(14) 0.0049(12) 0.0045(11) -0.0003(12)
C16 0.0279(15) 0.0331(14) 0.0303(13) 0.0022(11) 0.0039(11) 0.0104(11)
C17 0.033(2) 0.0346(14) 0.0246(13) 0.0047(11) 0.0094(11) 0.0065(12)
C18 0.032(2) 0.0362(14) 0.0210(12) 0.0010(10) 0.0062(11) 0.0077(12)
C19 0.0237(14) 0.0256(12) 0.0255(12) -0.0023(10) 0.0037(10) 0.0026(10)
C20 0.0193(13) 0.0235(12) 0.0222(12) 0.0022(9) 0.0024(9) 0.0041(10)
C21 0.0158(12) 0.0196(11) 0.0228(11) 0.0015(9) 0.0020(9) 0.0046(9)

loop_
_atom_site_label
_atom_site_type_symbol
_atom_site_fract_x
_atom_site_fract_y
_atom_site_fract_z
_atom_site_U_iso_or_equiv
_atom_site_thermal_displace_type
_atom_site_occupancy
_atom_site_calc_flag
_atom_site_refinement_flags
Co1 Co 0.69000(3) 0.77841(3) 0.96639(3) 0.02225(10) Uani 1 d .
Co2 Co 0.75116(3) 0.56516(3) 0.89080(3) 0.02271(10) Uani 1 d .
Co3 Co 0.75075(3) 0.87224(3) 0.61685(3) 0.02242(10) Uani 1 d .
Co4 Co 0.53064(3) 0.78434(3) 0.65669(3) 0.02463(11) Uani 1 d .
S1 S 1.03293(7) 0.93641(6) 0.85785(5) 0.0288(2) Uani 1 d .
S2 S 0.96120(7) 0.85788(6) 0.58320(5) 0.02559(15) Uani 1 d .
S3 S 0.84292(7) 0.53111(6) 0.51615(5) 0.0271(2) Uani 1 d .
O1 O 0.4055(2) 0.7101(2) 0.9496(2) 0.0460(5) Uani 1 d .
C1 C 0.5144(3) 0.7377(3) 0.9573(2) 0.0320(6) Uani 1 d .
O2 O 0.7781(2) 0.7798(2) 1.1917(2) 0.0481(6) Uani 1 d .
C2 C 0.7418(3) 0.7794(3) 1.1066(2) 0.0307(6) Uani 1 d .
O3 O 0.7082(3) 1.0603(2) 0.9634(2) 0.0502(6) Uani 1 d .
C3 C 0.7005(3) 0.9519(3) 0.9652(2) 0.0305(6) Uani 1 d .
O4 O 0.4962(3) 0.4095(3) 0.8323(2) 0.0682(8) Uani 1 d .
C4 C 0.5926(3) 0.4705(3) 0.8558(2) 0.0371(7) Uani 1 d .
O5 O 0.8499(2) 0.4885(2) 1.0924(2) 0.0510(6) Uani 1 d .
C5 C 0.8092(3) 0.5154(3) 1.0147(2) 0.0326(6) Uani 1 d .
O6 O 0.9031(3) 0.4125(2) 0.7460(2) 0.0520(6) Uani 1 d .
C6 C 0.8436(3) 0.4721(3) 0.8015(2) 0.0323(6) Uani 1 d .
O7 O 0.7915(3) 1.1294(2) 0.7500(2) 0.0540(6) Uani 1 d .
C7 C 0.7793(3) 1.0311(3) 0.6991(2) 0.0332(6) Uani 1 d .
O8 O 0.6804(3) 0.9412(3) 0.4067(2) 0.0550(7) Uani 1 d .
C8 C 0.7107(3) 0.9149(3) 0.4878(2) 0.0341(7) Uani 1 d .
O9 O 0.4709(2) 1.0125(2) 0.7996(2) 0.0526(6) Uani 1 d .
C9 C 0.4934(3) 0.9255(3) 0.7442(2) 0.0337(6) Uani 1 d .
O10 O 0.3452(2) 0.5799(3) 0.7201(2) 0.0516(6) Uani 1 d .
C10 C 0.4190(3) 0.6588(3) 0.6974(2) 0.0340(6) Uani 1 d .
O11 O 0.3942(3) 0.7869(3) 0.4478(2) 0.0610(7) Uani 1 d .
C11 C 0.4463(3) 0.7885(3) 0.5283(2) 0.0378(7) Uani 1 d .
C12 C 0.7457(2) 0.7270(2) 0.8223(2) 0.0200(5) Uani 1 d .
C13 C 0.8458(2) 0.7403(2) 0.8966(2) 0.0200(5) Uani 1 d .
C14 C 0.9844(3) 0.7925(3) 0.9200(2) 0.0266(5) Uani 1 d .
H14A H 1.0384(3) 0.7237(3) 0.8956(2) 0.032 Uiso 1 calc R
H14B H 1.0019(3) 0.8145(3) 0.9978(2) 0.032 Uiso 1 calc R
C15 C 1.1306(3) 0.8636(3) 0.7583(2) 0.0330(6) Uani 1 d .
H15A H 1.1796(3) 0.9340(3) 0.7262(2) 0.040 Uiso 1 calc R
H15B H 1.1944(3) 0.8165(3) 0.7935(2) 0.040 Uiso 1 calc R
C16 C 1.0519(3) 0.7689(3) 0.6698(2) 0.0300(6) Uani 1 d .
H16A H 0.9911(3) 0.7070(3) 0.7012(2) 0.036 Uiso 1 calc R
H16B H 1.1112(3) 0.7184(3) 0.6279(2) 0.036 Uiso 1 calc R
C17 C 0.9688(3) 0.7616(3) 0.4541(2) 0.0302(6) Uani 1 d .
H17A H 0.9659(3) 0.8209(3) 0.3994(2) 0.036 Uiso 1 calc R
H17B H 1.0543(3) 0.7283(3) 0.4528(2) 0.036 Uiso 1 calc R
C18 C 0.8643(3) 0.6461(3) 0.4211(2) 0.0295(6) Uani 1 d .
H18A H 0.8858(3) 0.5987(3) 0.3532(2) 0.035 Uiso 1 calc R
H18B H 0.7806(3) 0.6801(3) 0.4080(2) 0.035 Uiso 1 calc R
C19 C 0.6827(3) 0.5605(2) 0.5570(2) 0.0254(5) Uani 1 d .
H19A H 0.6219(3) 0.5503(2) 0.4931(2) 0.030 Uiso 1 calc R
H19B H 0.6519(3) 0.4937(2) 0.6016(2) 0.030 Uiso 1 calc R
C20 C 0.6798(2) 0.6921(2) 0.6176(2) 0.0216(5) Uani 1 d .
C21 C 0.7046(2) 0.7517(2) 0.7188(2) 0.0193(5) Uani 1 d .

loop_
_atom_type_symbol
_atom_type_description
_atom_type_scat_dispersion_real
_atom_type_scat_dispersion_imag
_atom_type_scat_source
C C 0.0033 0.0016 'International Tables Vol C Tables 4.2.6.8 and 6.1.1.4'
H H 0.0000 0.0000 'International Tables Vol C Tables 4.2.6.8 and 6.1.1.4'
S S 0.1246 0.1234 'International Tables Vol C Tables 4.2.6.8 and 6.1.1.4'
Co Co 0.3494 0.9721 'International Tables Vol C Tables 4.2.6.8 and 6.1.1.4'
O O 0.0106 0.0060 'International Tables Vol C Tables 4.2.6.8 and 6.1.1.4'

loop_
_geom_angle_atom_site_label_1
_geom_angle_atom_site_label_2
_geom_angle_atom_site_label_3
_geom_angle
C3 Co1 C1 99.84(13)
C3 Co1 C2 98.42(12)
C1 Co1 C2 105.35(12)
C3 Co1 C13 100.58(11)
C1 Co1 C13 142.84(12)
C2 Co1 C13 101.94(11)
C3 Co1 C12 98.92(11)
C1 Co1 C12 105.90(11)
C2 Co1 C12 140.81(12)
C13 Co1 C12 40.22(10)
C3 Co1 Co2 148.93(9)
C1 Co1 Co2 99.10(9)
C2 Co1 Co2 100.01(9)
C13 Co1 Co2 51.11(7)
C12 Co1 Co2 52.02(7)
C6 Co2 C5 99.09(13)
C6 Co2 C4 98.34(14)
C5 Co2 C4 105.50(12)
C6 Co2 C13 100.92(11)
C5 Co2 C13 102.26(12)
C4 Co2 C13 143.01(12)
C6 Co2 C12 101.40(10)
C5 Co2 C12 139.68(12)
C4 Co2 C12 105.39(11)
C13 Co2 C12 39.81(10)
C6 Co2 Co1 149.67(8)
C5 Co2 Co1 97.29(9)
C4 Co2 Co1 101.64(10)
C13 Co2 Co1 50.46(7)
C12 Co2 Co1 51.27(7)
C8 Co3 C7 102.41(13)
C8 Co3 C20 107.70(12)
C7 Co3 C20 142.84(11)
C8 Co3 C21 144.87(12)
C7 Co3 C21 103.41(11)
C20 Co3 C21 40.63(10)
C8 Co3 S2 92.95(10)
C7 Co3 S2 96.37(10)
C20 Co3 S2 103.21(8)
C21 Co3 S2 107.35(7)
C8 Co3 Co4 98.22(10)
C7 Co3 Co4 103.66(9)
C20 Co3 Co4 51.32(7)
C21 Co3 Co4 52.58(7)
S2 Co3 Co4 154.30(2)
C10 Co4 C11 96.50(14)
C10 Co4 C9 100.38(14)
C11 Co4 C9 106.67(13)
C10 Co4 C20 102.96(12)
C11 Co4 C20 102.46(12)
C9 Co4 C20 139.99(12)
C10 Co4 C21 103.85(11)
C11 Co4 C21 139.99(12)
C9 Co4 C21 103.08(11)
C20 Co4 C21 39.72(10)
C10 Co4 Co3 151.58(9)
C11 Co4 Co3 98.68(11)
C9 Co4 Co3 98.08(10)
C20 Co4 Co3 50.25(7)
C21 Co4 Co3 50.59(6)
C15 S1 C14 98.65(13)
C16 S2 C17 101.59(13)
C16 S2 Co3 116.36(9)
C17 S2 Co3 109.64(10)
C18 S3 C19 99.86(12)
O1 C1 Co1 178.3(3)
O2 C2 Co1 177.4(3)
O3 C3 Co1 179.0(3)
O4 C4 Co2 178.0(3)
O5 C5 Co2 177.0(3)
O6 C6 Co2 179.1(3)
O7 C7 Co3 177.1(3)
O8 C8 Co3 177.4(3)
O9 C9 Co4 179.1(3)
O10 C10 Co4 177.4(3)
O11 C11 Co4 177.8(3)
C13 C12 C21 145.6(2)
C13 C12 Co1 68.47(14)
C21 C12 Co1 133.9(2)
C13 C12 Co2 68.59(14)
C21 C12 Co2 133.9(2)
Co1 C12 Co2 76.71(8)
C12 C13 C14 143.4(2)
C12 C13 Co1 71.31(15)
C14 C13 Co1 132.3(2)
C12 C13 Co2 71.61(14)
C14 C13 Co2 132.8(2)
Co1 C13 Co2 78.43(9)
C13 C14 S1 113.7(2)
C16 C15 S1 114.0(2)
C15 C16 S2 110.3(2)
C18 C17 S2 117.7(2)
C17 C18 S3 115.4(2)
C20 C19 S3 113.5(2)
C21 C20 C19 138.2(2)
C21 C20 Co3 70.53(14)
C19 C20 Co3 140.3(2)
C21 C20 Co4 71.99(14)
C19 C20 Co4 129.8(2)
Co3 C20 Co4 78.43(9)
C20 C21 C12 141.6(2)
C20 C21 Co3 68.84(14)
C12 C21 Co3 139.8(2)
C20 C21 Co4 68.29(14)
C12 C21 Co4 131.5(2)
Co3 C21 Co4 76.83(8)

loop_
_geom_bond_atom_site_label_1
_geom_bond_atom_site_label_2
_geom_bond_distance
Co1 C3 1.801(3)
Co1 C1 1.820(3)
Co1 C2 1.835(3)
Co1 C13 1.946(2)
Co1 C12 1.981(2)
Co1 Co2 2.4718(5)
Co2 C6 1.791(3)
Co2 C5 1.817(3)
Co2 C4 1.824(3)
Co2 C13 1.964(2)
Co2 C12 2.002(2)
Co3 C8 1.796(3)
Co3 C7 1.827(3)
Co3 C20 1.939(2)
Co3 C21 1.961(2)
Co3 S2 2.2702(8)
Co3 Co4 2.4711(5)
Co4 C10 1.797(3)
Co4 C11 1.820(3)
Co4 C9 1.820(3)
Co4 C20 1.969(2)
Co4 C21 2.015(2)
S1 C15 1.812(3)
S1 C14 1.819(3)
S2 C16 1.820(3)
S2 C17 1.824(3)
S3 C18 1.815(3)
S3 C19 1.819(3)
O1 C1 1.132(4)
O2 C2 1.126(3)
O3 C3 1.127(3)
O4 C4 1.128(4)
O5 C5 1.135(3)
O6 C6 1.136(3)
O7 C7 1.130(4)
O8 C8 1.139(3)
O9 C9 1.130(4)
O10 C10 1.135(4)
O11 C11 1.131(4)
C12 C13 1.351(4)
C12 C21 1.427(3)
C13 C14 1.481(4)
C15 C16 1.531(4)
C17 C18 1.526(4)
C19 C20 1.490(3)
C20 C21 1.354(3)
